data_4331757
loop_
_publ_author_name
'Pierre Thu\'ery'

_publ_section_title
;
 Sulfonate Complexes of Actinide Ions: Structural Diversity in Uranyl
 Complexes with 2-Sulfobenzoate
;
_journal_name_full 'Inorganic Chemistry'
_journal_page_first 435
_journal_page_last 447
_journal_paper_doi 10.1021/ic3022744
_journal_volume 52
_journal_year 2013
_chemical_formula_sum 'C41 H40 N4 O24 S3 U2'
_chemical_formula_weight 1545.01
_space_group_IT_number 14
_symmetry_cell_setting monoclinic
_symmetry_space_group_name_Hall '-P 2yn'
_symmetry_space_group_name_H-M 'P 1 21/n 1'
_atom_sites_solution_hydrogens geom
_atom_sites_solution_primary direct
_atom_sites_solution_secondary difmap
_audit_creation_method SHELXL-97
_cell_angle_alpha 90.00
_cell_angle_beta 100.324(4)
_cell_angle_gamma 90.00
_cell_formula_units_Z 4
_cell_length_a 10.743(4)
_cell_length_b 32.178(2)
_cell_length_c 14.3508(10)
_cell_measurement_reflns_used 66867
_cell_measurement_temperature 150(2)
_cell_measurement_theta_max 28.70
_cell_measurement_theta_min 2.91
_cell_volume 4880.6(19)
_computing_cell_refinement 'HKL2000 (Otwinowski & Minor, 1997)'
_computing_data_collection 'COLLECT (Nonius, 1998)'
_computing_data_reduction 'HKL2000 (Otwinowski & Minor, 1997)'
_computing_molecular_graphics 'SHELXTL (Sheldrick, 2008)'
_computing_publication_material 'SHELXTL (Sheldrick, 2008); PLATON (Spek, 2003)'
_computing_structure_refinement 'SHELXL-97 (Sheldrick, 2008)'
_computing_structure_solution 'SHELXS-97 (Sheldrick, 2008)'
_diffrn_ambient_temperature 150(2)
_diffrn_measured_fraction_theta_full 0.995
_diffrn_measured_fraction_theta_max 0.995
_diffrn_measurement_device_type 'Nonius Kappa-CCD area-detector diffractometer'
_diffrn_measurement_method 'two \f and two \w scans with 2\% steps (359 frames)'
_diffrn_radiation_monochromator graphite
_diffrn_radiation_source 'fine-focus sealed tube'
_diffrn_radiation_type MoK\a
_diffrn_radiation_wavelength 0.71073
_diffrn_reflns_av_R_equivalents 0.1275
_diffrn_reflns_av_sigmaI/netI 0.1998
_diffrn_reflns_limit_h_max 14
_diffrn_reflns_limit_h_min -14
_diffrn_reflns_limit_k_max 43
_diffrn_reflns_limit_k_min -41
_diffrn_reflns_limit_l_max 19
_diffrn_reflns_limit_l_min -19
_diffrn_reflns_number 66867
_diffrn_reflns_theta_full 28.70
_diffrn_reflns_theta_max 28.70
_diffrn_reflns_theta_min 2.91
_diffrn_standards_decay_% 0
_diffrn_standards_interval_time 0
_diffrn_standards_number 0
_exptl_absorpt_coefficient_mu 6.847
_exptl_absorpt_correction_T_max 0.578
_exptl_absorpt_correction_T_min 0.362
_exptl_absorpt_correction_type multi-scan
_exptl_absorpt_process_details 'SCALEPACK (Otwinowski & Minor, 1997)'
_exptl_crystal_colour 'translucent light yellow'
_exptl_crystal_density_diffrn 2.103
_exptl_crystal_description parallelepiped
_exptl_crystal_F_000 2952
_exptl_crystal_size_max 0.13
_exptl_crystal_size_mid 0.11
_exptl_crystal_size_min 0.08
_refine_diff_density_max 5.431
_refine_diff_density_min -1.473
_refine_diff_density_rms 0.277
_refine_ls_extinction_method none
_refine_ls_goodness_of_fit_ref 0.979
_refine_ls_hydrogen_treatment constr
_refine_ls_matrix_type full
_refine_ls_number_parameters 667
_refine_ls_number_reflns 12563
_refine_ls_number_restraints 32
_refine_ls_restrained_S_all 0.980
_refine_ls_R_factor_all 0.1701
_refine_ls_R_factor_gt 0.0767
_refine_ls_shift/su_max 0.001
_refine_ls_shift/su_mean 0.000
_refine_ls_structure_factor_coef Fsqd
_refine_ls_weighting_details 'calc w=1/[\s^2^(Fo^2^)+(0.0806P)^2^] where P=(Fo^2^+2Fc^2^)/3'
_refine_ls_weighting_scheme calc
_refine_ls_wR_factor_gt 0.1656
_refine_ls_wR_factor_ref 0.1916
_reflns_number_gt 6022
_reflns_number_total 12563
_reflns_threshold_expression >2sigma(I)
_cod_data_source_file ic3022744_si_002_05.cif
_cod_data_source_block 5
_cod_original_sg_symbol_H-M 'P 21/n'
_cod_database_code 4331757

loop_
_symmetry_equiv_pos_as_xyz
'x, y, z'
'-x+1/2, y+1/2, -z+1/2'
'-x, -y, -z'
'x-1/2, -y-1/2, z-1/2'

loop_
_atom_site_label
_atom_site_type_symbol
_atom_site_fract_x
_atom_site_fract_y
_atom_site_fract_z
_atom_site_U_iso_or_equiv
_atom_site_adp_type
_atom_site_occupancy
_atom_site_symmetry_multiplicity
_atom_site_calc_flag
_atom_site_refinement_flags
U1 U 0.60243(4) 0.386787(16) 0.26569(4) 0.03102(16) Uani 1 1 d .
U2 U 0.12469(4) 0.406677(16) 0.04868(4) 0.03110(16) Uani 1 1 d .
S1 S 0.4528(3) 0.38704(11) 0.4752(3) 0.0360(8) Uani 1 1 d .
S2 S 0.9257(3) 0.38869(11) 0.3953(3) 0.0342(8) Uani 1 1 d .
S3 S 0.2781(3) 0.39005(11) -0.1535(3) 0.0369(9) Uani 1 1 d .
O1 O 0.5863(7) 0.3341(3) 0.2545(6) 0.038(2) Uani 1 1 d .
O2 O 0.6207(8) 0.4396(3) 0.2776(7) 0.042(3) Uani 1 1 d .
O3 O 0.1601(9) 0.3541(3) 0.0637(8) 0.048(3) Uani 1 1 d .
O4 O 0.0971(8) 0.4595(3) 0.0375(6) 0.041(2) Uani 1 1 d .
O5 O 0.3844(8) 0.3930(3) 0.2594(6) 0.034(2) Uani 1 1 d .
O6 O 0.2008(8) 0.4179(3) 0.2083(6) 0.033(2) Uani 1 1 d U
O7 O 0.5599(8) 0.3857(3) 0.4239(7) 0.037(2) Uani 1 1 d .
O8 O 0.3607(9) 0.3551(3) 0.4462(7) 0.045(3) Uani 1 1 d .
O9 O 0.5029(9) 0.3888(3) 0.5764(7) 0.047(3) Uani 1 1 d .
O10 O 0.7799(8) 0.3806(3) 0.1843(7) 0.034(2) Uani 1 1 d .
O11 O 0.9444(8) 0.3941(3) 0.1171(7) 0.045(3) Uani 1 1 d .
O12 O 0.7910(8) 0.3737(3) 0.3768(7) 0.037(2) Uani 1 1 d .
O13 O 1.0071(8) 0.3606(3) 0.3531(7) 0.047(3) Uani 1 1 d .
O14 O 0.9690(9) 0.3954(3) 0.4956(8) 0.049(3) Uani 1 1 d U
O15 O 0.5376(8) 0.3970(3) 0.0982(7) 0.039(2) Uani 1 1 d .
O16 O 0.3421(8) 0.4198(3) 0.0614(7) 0.051(3) Uani 1 1 d .
O17 O 0.1770(8) 0.4049(3) -0.1061(7) 0.041(2) Uani 1 1 d .
O18 O 0.3343(7) 0.3520(3) -0.1137(7) 0.037(2) Uani 1 1 d .
O19 O 0.2320(9) 0.3868(3) -0.2551(7) 0.048(3) Uani 1 1 d .
O20 O -0.0606(8) 0.3910(3) -0.0723(7) 0.052(3) Uani 1 1 d .
H20A H -0.1285 0.3787 -0.0628 0.063 Uiso 1 1 d R
H20B H -0.0603 0.3918 -0.1362 0.063 Uiso 1 1 d R
O21 O -0.2784(9) 0.3595(4) -0.0342(7) 0.067(4) Uani 1 1 d .
O22 O -0.0383(10) 0.3742(3) -0.2526(7) 0.057(3) Uani 1 1 d .
O23 O 0.7715(9) 0.3725(3) 0.5997(7) 0.051(3) Uani 1 1 d .
H23A H 0.6855 0.3712 0.5814 0.061 Uiso 1 1 d R
H23B H 0.7885 0.3970 0.5788 0.061 Uiso 1 1 d R
O24 O 0.5537(13) 0.3566(4) 0.7767(10) 0.095(4) Uani 1 1 d .
N1 N 0.1527(10) 0.2512(4) -0.1193(9) 0.042(3) Uani 1 1 d .
H1 H 0.1979 0.2519 -0.1630 0.051 Uiso 1 1 calc R
N2 N -0.2013(9) 0.2489(3) 0.2444(8) 0.035(3) Uani 1 1 d .
N3 N 1.0372(10) 0.2593(4) 0.4813(9) 0.045(3) Uani 1 1 d .
H3 H 1.0820 0.2620 0.4377 0.055 Uiso 1 1 calc R
N4 N 0.6762(10) 0.2343(4) 0.8379(8) 0.037(3) Uani 1 1 d .
C1 C 0.2966(11) 0.4168(4) 0.2726(10) 0.034(3) Uani 1 1 d .
C2 C 0.3059(11) 0.4448(4) 0.3566(10) 0.028(3) Uani 1 1 d .
C3 C 0.3776(11) 0.4373(4) 0.4472(10) 0.029(3) Uani 1 1 d .
C4 C 0.3852(13) 0.4652(4) 0.5187(11) 0.041(4) Uani 1 1 d .
H4 H 0.4303 0.4589 0.5786 0.050 Uiso 1 1 calc R
C5 C 0.3261(13) 0.5029(5) 0.5022(13) 0.050(4) Uani 1 1 d .
H5 H 0.3339 0.5228 0.5500 0.060 Uiso 1 1 calc R
C6 C 0.2560(13) 0.5111(5) 0.4156(13) 0.050(4) Uani 1 1 d .
H6 H 0.2142 0.5365 0.4059 0.060 Uiso 1 1 calc R
C7 C 0.2442(12) 0.4826(4) 0.3403(11) 0.038(4) Uani 1 1 d .
H7 H 0.1965 0.4890 0.2814 0.046 Uiso 1 1 calc R
C8 C 0.8759(11) 0.4019(3) 0.1759(9) 0.028(3) Uani 1 1 d D
C9 C 0.9032(11) 0.4404(3) 0.2360(10) 0.031(3) Uani 1 1 d D
C10 C 0.9200(11) 0.4371(4) 0.3376(11) 0.031(3) Uani 1 1 d .
C11 C 0.9302(11) 0.4731(4) 0.3912(11) 0.036(3) Uani 1 1 d .
H11 H 0.9398 0.4716 0.4568 0.043 Uiso 1 1 calc R
C12 C 0.9258(12) 0.5124(4) 0.3452(12) 0.043(4) Uani 1 1 d .
H12 H 0.9274 0.5368 0.3802 0.051 Uiso 1 1 calc R
C13 C 0.9190(11) 0.5142(4) 0.2463(11) 0.034(3) Uani 1 1 d .
H13 H 0.9217 0.5395 0.2155 0.041 Uiso 1 1 calc R
C14 C 0.9088(11) 0.4785(5) 0.1980(11) 0.042(4) Uani 1 1 d .
H14 H 0.9052 0.4801 0.1329 0.051 Uiso 1 1 calc R
C15 C 0.4495(12) 0.4145(4) 0.0442(10) 0.031(3) Uani 1 1 d .
C16 C 0.4791(12) 0.4328(4) -0.0456(11) 0.038(4) Uani 1 1 d .
C17 C 0.4021(12) 0.4287(4) -0.1334(10) 0.032(3) Uani 1 1 d .
C18 C 0.4305(14) 0.4508(5) -0.2111(11) 0.052(4) Uani 1 1 d .
H18 H 0.3795 0.4479 -0.2703 0.062 Uiso 1 1 calc R
C19 C 0.5282(14) 0.4757(5) -0.2006(12) 0.050(4) Uani 1 1 d .
H19 H 0.5409 0.4921 -0.2514 0.060 Uiso 1 1 calc R
C20 C 0.6127(14) 0.4782(4) -0.1170(13) 0.048(4) Uani 1 1 d .
H20 H 0.6876 0.4932 -0.1129 0.057 Uiso 1 1 calc R
C21 C 0.5831(13) 0.4580(4) -0.0395(13) 0.048(4) Uani 1 1 d .
H21 H 0.6353 0.4616 0.0190 0.057 Uiso 1 1 calc R
C22 C 0.1593(14) 0.2182(4) -0.0624(12) 0.046(4) Uani 1 1 d .
H22 H 0.2111 0.1959 -0.0709 0.055 Uiso 1 1 calc R
C23 C 0.0898(12) 0.2174(4) 0.0080(10) 0.035(3) Uani 1 1 d U
H23 H 0.0967 0.1946 0.0486 0.042 Uiso 1 1 calc R
C24 C 0.0090(11) 0.2496(4) 0.0210(9) 0.033(3) Uani 1 1 d D
C25 C 0.0050(14) 0.2840(4) -0.0412(10) 0.040(4) Uani 1 1 d .
H25 H -0.0463 0.3068 -0.0353 0.049 Uiso 1 1 calc R
C26 C 0.0782(13) 0.2830(4) -0.1100(11) 0.039(4) Uani 1 1 d .
H26 H 0.0754 0.3054 -0.1514 0.047 Uiso 1 1 calc R
C27 C -0.0671(12) 0.2495(4) 0.0996(9) 0.038(4) Uani 1 1 d D
C28 C -0.0825(12) 0.2856(4) 0.1468(10) 0.034(3) Uani 1 1 d U
H28 H -0.0485 0.3106 0.1305 0.041 Uiso 1 1 calc R
C29 C -0.1528(13) 0.2834(4) 0.2221(11) 0.044(4) Uani 1 1 d .
H29 H -0.1640 0.3073 0.2559 0.053 Uiso 1 1 calc R
C30 C -0.1853(12) 0.2135(4) 0.1983(11) 0.036(4) Uani 1 1 d .
H30 H -0.2185 0.1888 0.2168 0.043 Uiso 1 1 calc R
C31 C -0.1204(12) 0.2135(4) 0.1241(10) 0.035(3) Uani 1 1 d .
H31 H -0.1128 0.1891 0.0908 0.042 Uiso 1 1 calc R
C32 C 1.0285(12) 0.2907(4) 0.5400(11) 0.038(4) Uani 1 1 d .
H32 H 1.0677 0.3159 0.5318 0.045 Uiso 1 1 calc R
C33 C 0.9615(13) 0.2862(4) 0.6131(10) 0.038(4) Uani 1 1 d .
H33 H 0.9574 0.3079 0.6553 0.046 Uiso 1 1 calc R
C34 C 0.8999(12) 0.2485(4) 0.6228(10) 0.030(3) Uani 1 1 d .
C35 C 0.9070(13) 0.2174(4) 0.5593(10) 0.036(3) Uani 1 1 d .
H35 H 0.8655 0.1922 0.5626 0.044 Uiso 1 1 calc R
C36 C 0.9795(12) 0.2249(4) 0.4891(11) 0.039(4) Uani 1 1 d .
H36 H 0.9861 0.2039 0.4458 0.047 Uiso 1 1 calc R
C37 C 0.8190(10) 0.2436(4) 0.6983(9) 0.025(3) Uani 1 1 d .
C38 C 0.7693(12) 0.2774(4) 0.7357(11) 0.040(4) Uani 1 1 d U
H38 H 0.7832 0.3036 0.7123 0.048 Uiso 1 1 calc R
C39 C 0.6978(15) 0.2741(5) 0.8083(12) 0.054(4) Uani 1 1 d .
H39 H 0.6668 0.2974 0.8349 0.065 Uiso 1 1 calc R
C40 C 0.7195(12) 0.2010(4) 0.8001(11) 0.042(4) Uani 1 1 d .
H40 H 0.6988 0.1747 0.8193 0.050 Uiso 1 1 calc R
C41 C 0.7948(12) 0.2050(4) 0.7328(11) 0.040(4) Uani 1 1 d .
H41 H 0.8298 0.1814 0.7103 0.048 Uiso 1 1 calc R

loop_
_atom_site_aniso_label
_atom_site_aniso_U_11
_atom_site_aniso_U_22
_atom_site_aniso_U_33
_atom_site_aniso_U_23
_atom_site_aniso_U_13
_atom_site_aniso_U_12
U1 0.0276(3) 0.0352(3) 0.0301(3) -0.0004(3) 0.0048(2) 0.0004(2)
U2 0.0278(3) 0.0364(3) 0.0286(3) -0.0002(3) 0.0038(2) 0.0015(2)
S1 0.0346(19) 0.045(2) 0.028(2) -0.0003(18) 0.0058(16) 0.0008(17)
S2 0.0308(18) 0.040(2) 0.031(2) 0.0010(17) 0.0029(16) 0.0040(16)
S3 0.0349(18) 0.045(2) 0.031(2) -0.0007(18) 0.0063(17) -0.0020(16)
O1 0.024(5) 0.074(7) 0.015(5) 0.005(5) 0.003(4) 0.009(4)
O2 0.033(5) 0.064(7) 0.033(6) 0.021(5) 0.012(5) 0.008(4)
O3 0.050(6) 0.048(6) 0.053(8) -0.006(5) 0.026(5) -0.020(5)
O4 0.039(5) 0.062(7) 0.023(6) -0.007(5) 0.004(5) -0.001(5)
O5 0.025(5) 0.046(6) 0.031(6) 0.000(4) 0.007(4) 0.006(4)
O6 0.033(3) 0.035(3) 0.028(3) 0.0043(18) 0.0000(19) -0.0087(18)
O7 0.026(5) 0.056(6) 0.031(6) 0.010(5) 0.007(4) 0.007(4)
O8 0.056(6) 0.033(5) 0.047(7) 0.005(5) 0.008(5) 0.000(5)
O9 0.037(5) 0.070(7) 0.032(7) 0.002(5) -0.001(5) 0.002(5)
O10 0.031(5) 0.038(5) 0.035(6) -0.012(4) 0.007(4) 0.003(4)
O11 0.035(5) 0.059(6) 0.043(7) -0.011(5) 0.014(5) -0.012(5)
O12 0.026(5) 0.044(5) 0.042(7) 0.014(5) 0.008(4) 0.008(4)
O13 0.037(5) 0.051(6) 0.052(7) -0.002(5) 0.005(5) 0.013(5)
O14 0.053(3) 0.047(3) 0.047(3) 0.0010(19) 0.0073(19) -0.0040(19)
O15 0.030(5) 0.053(6) 0.030(6) 0.005(5) 0.000(5) 0.004(4)
O16 0.030(5) 0.095(8) 0.027(6) -0.005(6) 0.004(5) 0.000(5)
O17 0.039(5) 0.059(6) 0.026(6) -0.003(5) 0.010(5) 0.004(5)
O18 0.027(5) 0.031(5) 0.048(7) 0.008(5) -0.006(4) 0.003(4)
O19 0.051(6) 0.054(6) 0.035(7) -0.021(5) 0.000(5) -0.018(5)
O20 0.028(5) 0.094(8) 0.031(7) -0.002(6) -0.004(5) -0.013(5)
O21 0.049(6) 0.132(10) 0.020(6) 0.007(6) 0.010(5) 0.045(7)
O22 0.073(7) 0.058(7) 0.035(7) -0.005(5) -0.003(6) -0.021(6)
O23 0.047(6) 0.057(7) 0.044(7) 0.013(6) -0.007(5) 0.009(5)
O24 0.120(11) 0.104(11) 0.060(10) -0.011(8) 0.009(8) 0.023(9)
N1 0.050(7) 0.046(7) 0.039(8) -0.012(7) 0.031(6) -0.008(6)
N2 0.037(6) 0.040(7) 0.033(8) -0.004(6) 0.020(6) -0.009(5)
N3 0.033(7) 0.059(9) 0.046(9) 0.006(7) 0.011(6) -0.003(6)
N4 0.036(6) 0.054(8) 0.023(7) 0.006(6) 0.011(5) -0.001(6)
C1 0.017(6) 0.063(10) 0.022(8) 0.008(7) 0.004(6) 0.000(6)
C2 0.024(6) 0.024(7) 0.039(9) 0.006(6) 0.014(6) 0.003(5)
C3 0.022(6) 0.046(8) 0.022(8) -0.004(7) 0.005(6) -0.011(6)
C4 0.050(9) 0.032(8) 0.046(11) -0.019(7) 0.019(8) 0.002(7)
C5 0.040(9) 0.052(10) 0.062(13) -0.017(9) 0.019(9) -0.018(8)
C6 0.032(8) 0.054(10) 0.062(13) 0.016(10) 0.005(8) 0.013(7)
C7 0.035(8) 0.039(8) 0.038(10) -0.011(7) 0.001(7) 0.002(6)
C8 0.018(6) 0.036(8) 0.033(9) -0.011(7) 0.006(6) -0.003(6)
C9 0.031(7) 0.026(7) 0.033(9) 0.001(7) -0.002(6) -0.002(6)
C10 0.025(7) 0.029(7) 0.040(10) -0.003(7) 0.007(6) 0.005(5)
C11 0.030(7) 0.042(8) 0.038(9) 0.009(7) 0.015(7) 0.010(6)
C12 0.041(8) 0.035(8) 0.053(12) -0.012(8) 0.015(8) -0.001(6)
C13 0.031(7) 0.028(7) 0.044(10) 0.000(7) 0.010(7) -0.009(6)
C14 0.019(7) 0.065(11) 0.043(10) -0.008(9) 0.007(7) -0.013(7)
C15 0.028(7) 0.044(9) 0.020(8) -0.006(7) -0.003(6) -0.008(6)
C16 0.036(8) 0.034(8) 0.042(10) -0.004(7) 0.003(7) -0.008(6)
C17 0.036(7) 0.043(8) 0.020(8) 0.011(7) 0.010(6) 0.001(6)
C18 0.047(9) 0.079(12) 0.028(10) 0.011(9) 0.002(8) -0.006(9)
C19 0.042(9) 0.072(11) 0.043(11) 0.026(9) 0.025(8) -0.006(8)
C20 0.048(9) 0.035(8) 0.062(13) -0.008(8) 0.015(9) -0.014(7)
C21 0.034(8) 0.035(8) 0.077(14) -0.003(9) 0.016(8) -0.001(7)
C22 0.056(10) 0.025(8) 0.059(12) 0.008(8) 0.017(9) 0.005(7)
C23 0.035(4) 0.034(4) 0.035(4) 0.000(2) 0.005(2) -0.0010(19)
C24 0.036(7) 0.040(8) 0.019(8) -0.003(7) -0.004(6) -0.006(6)
C25 0.063(10) 0.030(8) 0.031(9) -0.013(7) 0.014(8) -0.009(7)
C26 0.055(9) 0.024(7) 0.040(10) 0.002(7) 0.012(8) -0.005(7)
C27 0.046(8) 0.030(8) 0.037(10) 0.006(7) 0.004(7) -0.007(6)
C28 0.033(4) 0.035(4) 0.034(4) 0.000(2) 0.009(2) -0.0003(19)
C29 0.045(8) 0.026(8) 0.054(11) -0.006(7) -0.009(8) 0.007(7)
C30 0.042(8) 0.013(6) 0.058(11) -0.004(7) 0.024(8) -0.003(5)
C31 0.044(8) 0.035(8) 0.026(9) -0.007(7) 0.006(7) 0.008(6)
C32 0.040(8) 0.031(8) 0.046(10) -0.015(7) 0.017(7) -0.010(6)
C33 0.043(8) 0.043(9) 0.030(9) -0.001(7) 0.009(7) 0.009(7)
C34 0.038(7) 0.018(6) 0.036(9) -0.003(6) 0.010(7) -0.002(5)
C35 0.044(8) 0.039(8) 0.026(9) -0.008(7) 0.008(7) -0.005(6)
C36 0.039(8) 0.019(7) 0.060(12) -0.003(7) 0.007(8) -0.006(6)
C37 0.019(6) 0.034(7) 0.021(8) 0.003(6) 0.003(5) 0.002(5)
C38 0.041(4) 0.040(4) 0.039(4) 0.001(2) 0.006(2) -0.001(2)
C39 0.061(10) 0.055(10) 0.051(12) -0.017(9) 0.022(9) -0.022(8)
C40 0.039(8) 0.029(8) 0.059(11) 0.023(8) 0.011(8) 0.005(6)
C41 0.033(8) 0.042(9) 0.045(10) 0.004(8) 0.006(7) 0.007(6)

loop_
_atom_type_symbol
_atom_type_description
_atom_type_scat_dispersion_real
_atom_type_scat_dispersion_imag
_atom_type_scat_source
C C 0.0033 0.0016 'International Tables Vol C Tables 4.2.6.8 and 6.1.1.4'
H H 0.0000 0.0000 'International Tables Vol C Tables 4.2.6.8 and 6.1.1.4'
N N 0.0061 0.0033 'International Tables Vol C Tables 4.2.6.8 and 6.1.1.4'
O O 0.0106 0.0060 'International Tables Vol C Tables 4.2.6.8 and 6.1.1.4'
S S 0.1246 0.1234 'International Tables Vol C Tables 4.2.6.8 and 6.1.1.4'
U U -9.6767 9.6646 'International Tables Vol C Tables 4.2.6.8 and 6.1.1.4'

loop_
_geom_angle_atom_site_label_1
_geom_angle_atom_site_label_2
_geom_angle_atom_site_label_3
_geom_angle
_geom_angle_site_symmetry_1
_geom_angle_site_symmetry_3
O1 U1 O2 179.2(4) . .
O1 U1 O5 89.9(3) . .
O2 U1 O5 90.8(3) . .
O1 U1 O12 87.0(3) . .
O2 U1 O12 92.3(4) . .
O5 U1 O12 140.2(3) . .
O1 U1 O7 92.4(4) . .
O2 U1 O7 87.6(4) . .
O5 U1 O7 71.2(3) . .
O12 U1 O7 69.3(3) . .
O1 U1 O15 92.1(4) . .
O2 U1 O15 88.4(4) . .
O5 U1 O15 80.8(3) . .
O12 U1 O15 138.9(3) . .
O7 U1 O15 151.6(3) . .
O1 U1 O10 87.1(3) . .
O2 U1 O10 92.5(3) . .
O5 U1 O10 149.4(3) . .
O12 U1 O10 70.0(3) . .
O7 U1 O10 139.3(3) . .
O15 U1 O10 68.9(3) . .
O4 U2 O3 177.0(4) . .
O4 U2 O6 87.9(4) . .
O3 U2 O6 89.9(4) . .
O4 U2 O16 89.0(4) . .
O3 U2 O16 88.5(4) . .
O6 U2 O16 74.0(3) . .
O4 U2 O11 93.9(4) . 1_455
O3 U2 O11 87.7(4) . 1_455
O6 U2 O11 77.7(3) . 1_455
O16 U2 O11 151.4(3) . 1_455
O4 U2 O17 90.1(4) . .
O3 U2 O17 90.6(4) . .
O6 U2 O17 145.3(3) . .
O16 U2 O17 71.3(3) . .
O11 U2 O17 137.0(3) 1_455 .
O4 U2 O20 91.9(4) . .
O3 U2 O20 91.1(4) . .
O6 U2 O20 146.2(3) . .
O16 U2 O20 139.7(3) . .
O11 U2 O20 68.6(3) 1_455 .
O17 U2 O20 68.4(3) . .
O8 S1 O9 115.3(6) . .
O8 S1 O7 113.3(6) . .
O9 S1 O7 108.5(6) . .
O8 S1 C3 108.4(6) . .
O9 S1 C3 104.9(6) . .
O7 S1 C3 105.7(5) . .
O14 S2 O13 113.3(6) . .
O14 S2 O12 110.5(6) . .
O13 S2 O12 111.0(6) . .
O14 S2 C10 108.2(6) . .
O13 S2 C10 109.0(6) . .
O12 S2 C10 104.4(5) . .
O18 S3 O19 112.3(6) . .
O18 S3 O17 112.9(6) . .
O19 S3 O17 110.0(6) . .
O18 S3 C17 106.1(6) . .
O19 S3 C17 108.6(6) . .
O17 S3 C17 106.8(6) . .
C1 O5 U1 145.3(8) . .
C1 O6 U2 145.2(8) . .
S1 O7 U1 140.5(5) . .
C8 O10 U1 137.0(7) . .
C8 O11 U2 151.6(8) . 1_655
S2 O12 U1 137.6(5) . .
C15 O15 U1 137.5(9) . .
C15 O16 U2 155.7(9) . .
S3 O17 U2 139.4(6) . .
U2 O20 H20A 125.9 . .
U2 O20 H20B 123.7 . .
H20A O20 H20B 109.0 . .
H23A O23 H23B 101.9 . .
C26 N1 C22 121.5(12) . .
C26 N1 H1 119.3 . .
C22 N1 H1 119.3 . .
C29 N2 C30 120.9(12) . .
C36 N3 C32 120.7(13) . .
C36 N3 H3 119.6 . .
C32 N3 H3 119.6 . .
C40 N4 C39 122.2(12) . .
O6 C1 O5 116.4(13) . .
O6 C1 C2 120.3(12) . .
O5 C1 C2 123.1(11) . .
C7 C2 C3 118.1(13) . .
C7 C2 C1 115.7(13) . .
C3 C2 C1 126.0(11) . .
C4 C3 C2 122.3(13) . .
C4 C3 S1 117.3(11) . .
C2 C3 S1 120.3(10) . .
C3 C4 C5 119.6(15) . .
C3 C4 H4 120.2 . .
C5 C4 H4 120.2 . .
C6 C5 C4 119.6(15) . .
C6 C5 H5 120.2 . .
C4 C5 H5 120.2 . .
C5 C6 C7 122.3(14) . .
C5 C6 H6 118.8 . .
C7 C6 H6 118.8 . .
C2 C7 C6 118.0(14) . .
C2 C7 H7 121.0 . .
C6 C7 H7 121.0 . .
O11 C8 O10 123.3(10) . .
O11 C8 C9 118.5(11) . .
O10 C8 C9 118.0(10) . .
C14 C9 C10 118.0(11) . .
C14 C9 C8 122.3(13) . .
C10 C9 C8 119.7(11) . .
C11 C10 C9 119.0(12) . .
C11 C10 S2 119.1(11) . .
C9 C10 S2 121.9(9) . .
C10 C11 C12 119.5(14) . .
C10 C11 H11 120.2 . .
C12 C11 H11 120.2 . .
C13 C12 C11 119.6(13) . .
C13 C12 H12 120.2 . .
C11 C12 H12 120.2 . .
C14 C13 C12 118.2(13) . .
C14 C13 H13 120.9 . .
C12 C13 H13 120.9 . .
C13 C14 C9 125.3(15) . .
C13 C14 H14 117.3 . .
C9 C14 H14 117.3 . .
O16 C15 O15 124.9(13) . .
O16 C15 C16 117.8(12) . .
O15 C15 C16 117.2(12) . .
C21 C16 C17 117.5(14) . .
C21 C16 C15 118.2(14) . .
C17 C16 C15 124.0(11) . .
C16 C17 C18 119.7(13) . .
C16 C17 S3 121.0(10) . .
C18 C17 S3 118.8(11) . .
C19 C18 C17 120.3(15) . .
C19 C18 H18 119.8 . .
C17 C18 H18 119.8 . .
C18 C19 C20 121.9(14) . .
C18 C19 H19 119.0 . .
C20 C19 H19 119.0 . .
C19 C20 C21 117.9(14) . .
C19 C20 H20 121.1 . .
C21 C20 H20 121.1 . .
C16 C21 C20 122.2(16) . .
C16 C21 H21 118.9 . .
C20 C21 H21 118.9 . .
N1 C22 C23 119.6(13) . .
N1 C22 H22 120.2 . .
C23 C22 H22 120.2 . .
C22 C23 C24 121.7(13) . .
C22 C23 H23 119.1 . .
C24 C23 H23 119.1 . .
C23 C24 C25 116.7(11) . .
C23 C24 C27 122.3(12) . .
C25 C24 C27 120.9(12) . .
C26 C25 C24 118.6(13) . .
C26 C25 H25 120.7 . .
C24 C25 H25 120.7 . .
N1 C26 C25 122.0(13) . .
N1 C26 H26 119.0 . .
C25 C26 H26 119.0 . .
C31 C27 C28 119.9(12) . .
C31 C27 C24 120.3(12) . .
C28 C27 C24 119.8(11) . .
C27 C28 C29 117.3(12) . .
C27 C28 H28 121.3 . .
C29 C28 H28 121.3 . .
N2 C29 C28 121.5(13) . .
N2 C29 H29 119.2 . .
C28 C29 H29 119.2 . .
N2 C30 C31 120.8(11) . .
N2 C30 H30 119.6 . .
C31 C30 H30 119.6 . .
C27 C31 C30 119.5(12) . .
C27 C31 H31 120.2 . .
C30 C31 H31 120.2 . .
N3 C32 C33 120.4(13) . .
N3 C32 H32 119.8 . .
C33 C32 H32 119.8 . .
C32 C33 C34 119.1(13) . .
C32 C33 H33 120.5 . .
C34 C33 H33 120.5 . .
C35 C34 C33 119.0(13) . .
C35 C34 C37 120.5(11) . .
C33 C34 C37 120.3(11) . .
C34 C35 C36 117.2(13) . .
C34 C35 H35 121.4 . .
C36 C35 H35 121.4 . .
N3 C36 C35 123.5(14) . .
N3 C36 H36 118.3 . .
C35 C36 H36 118.3 . .
C38 C37 C41 117.7(12) . .
C38 C37 C34 120.9(11) . .
C41 C37 C34 121.4(11) . .
C37 C38 C39 122.4(14) . .
C37 C38 H38 118.8 . .
C39 C38 H38 118.8 . .
N4 C39 C38 116.3(14) . .
N4 C39 H39 121.9 . .
C38 C39 H39 121.9 . .
N4 C40 C41 120.6(12) . .
N4 C40 H40 119.7 . .
C41 C40 H40 119.7 . .
C40 C41 C37 120.6(13) . .
C40 C41 H41 119.7 . .
C37 C41 H41 119.7 . .

loop_
_geom_bond_atom_site_label_1
_geom_bond_atom_site_label_2
_geom_bond_distance
_geom_bond_site_symmetry_2
U1 O1 1.708(10) .
U1 O2 1.716(10) .
U1 O5 2.336(8) .
U1 O12 2.380(9) .
U1 O7 2.396(9) .
U1 O15 2.403(10) .
U1 O10 2.416(8) .
U2 O4 1.727(10) .
U2 O3 1.738(10) .
U2 O6 2.318(9) .
U2 O16 2.348(9) .
U2 O11 2.358(9) 1_455
U2 O17 2.388(9) .
U2 O20 2.448(9) .
S1 O8 1.436(10) .
S1 O9 1.457(11) .
S1 O7 1.472(9) .
S1 C3 1.820(14) .
S2 O14 1.448(11) .
S2 O13 1.461(9) .
S2 O12 1.503(9) .
S2 C10 1.760(13) .
S3 O18 1.436(9) .
S3 O19 1.457(10) .
S3 O17 1.462(9) .
S3 C17 1.807(14) .
O5 C1 1.255(14) .
O6 C1 1.254(14) .
O10 C8 1.262(13) .
O11 C8 1.242(14) .
O11 U2 2.358(9) 1_655
O15 C15 1.244(15) .
O16 C15 1.235(15) .
O20 H20A 0.8616 .
O20 H20B 0.9176 .
O23 H23A 0.9151 .
O23 H23B 0.8735 .
N1 C26 1.319(16) .
N1 C22 1.335(17) .
N1 H1 0.8600 .
N2 C29 1.290(16) .
N2 C30 1.342(15) .
N3 C36 1.283(15) .
N3 C32 1.331(16) .
N3 H3 0.8600 .
N4 C40 1.322(17) .
N4 C39 1.384(18) .
C1 C2 1.492(19) .
C2 C7 1.386(17) .
C2 C3 1.408(18) .
C3 C4 1.357(18) .
C4 C5 1.37(2) .
C4 H4 0.9300 .
C5 C6 1.36(2) .
C5 H5 0.9300 .
C6 C7 1.41(2) .
C6 H6 0.9300 .
C7 H7 0.9300 .
C8 C9 1.507(9) .
C9 C14 1.349(18) .
C9 C10 1.441(18) .
C10 C11 1.383(18) .
C11 C12 1.424(18) .
C11 H11 0.9300 .
C12 C13 1.41(2) .
C12 H12 0.9300 .
C13 C14 1.334(18) .
C13 H13 0.9300 .
C14 H14 0.9300 .
C15 C16 1.502(19) .
C16 C21 1.371(17) .
C16 C17 1.383(19) .
C17 C18 1.403(18) .
C18 C19 1.307(19) .
C18 H18 0.9300 .
C19 C20 1.37(2) .
C19 H19 0.9300 .
C20 C21 1.37(2) .
C20 H20 0.9300 .
C21 H21 0.9300 .
C22 C23 1.361(18) .
C22 H22 0.9300 .
C23 C24 1.386(17) .
C23 H23 0.9300 .
C24 C25 1.417(18) .
C24 C27 1.507(9) .
C25 C26 1.369(18) .
C25 H25 0.9300 .
C26 H26 0.9300 .
C27 C31 1.366(17) .
C27 C28 1.372(17) .
C28 C29 1.426(19) .
C28 H28 0.9300 .
C29 H29 0.9300 .
C30 C31 1.373(18) .
C30 H30 0.9300 .
C31 H31 0.9300 .
C32 C33 1.382(18) .
C32 H32 0.9300 .
C33 C34 1.400(17) .
C33 H33 0.9300 .
C34 C35 1.367(18) .
C34 C37 1.514(17) .
C35 C36 1.400(19) .
C35 H35 0.9300 .
C36 H36 0.9300 .
C37 C38 1.365(17) .
C37 C41 1.380(17) .
C38 C39 1.40(2) .
C38 H38 0.9300 .
C39 H39 0.9300 .
C40 C41 1.372(18) .
C40 H40 0.9300 .
C41 H41 0.9300 .

loop_
_geom_hbond_atom_site_label_D
_geom_hbond_atom_site_label_H
_geom_hbond_atom_site_label_A
_geom_hbond_distance_DH
_geom_hbond_distance_HA
_geom_hbond_distance_DA
_geom_hbond_angle_DHA
_geom_hbond_site_symmetry_A
O20 H20A O21 0.86 1.84 2.695(14) 171.7 .
O20 H20B O22 0.92 1.82 2.696(14) 158.9 .
O23 H23A O7 0.92 2.46 3.108(13) 127.8 .
O23 H23A O9 0.92 2.03 2.893(13) 156.5 .
O23 H23B O14 0.87 2.45 2.900(14) 112.3 .
N1 H1 N2 0.86 1.86 2.718(14) 177.7 4_665
N3 H3 N4 0.86 1.90 2.758(16) 176.9 4_665
